data_7060279
loop_
_publ_author_name
'Huang, Yan'
'Shen, Yin-Jing'
'Chen, Ting-Ting'
'Li, Benxia'
'Zhang, Kun'

_publ_section_title
;
 Specific detection and determination of cysteine by a luminescent
 samarium macrocycle-based fluorescent probe platform
;
_journal_issue 5
_journal_name_full 'New Journal of Chemistry'
_journal_page_first 2366
_journal_page_last 2369
_journal_paper_doi 10.1039/D0NJ05392A
_journal_volume 45
_journal_year 2021
_chemical_formula_moiety 'C29 H29 Cl2 F N5 O10 Sm'
_chemical_formula_sum 'C29 H29 Cl2 F N5 O10 Sm'
_chemical_formula_weight 847.82
_space_group_crystal_system monoclinic
_space_group_IT_number 14
_space_group_name_Hall '-P 2ybc'
_space_group_name_H-M_alt 'P 1 21/c 1'
_atom_sites_solution_hydrogens geom
_atom_sites_solution_primary iterative
_audit_creation_date 2020-06-14
_audit_creation_method
;
Olex2 1.2
(compiled 2018.05.29 svn.r3508 for OlexSys, GUI svn.r5506)
;
_audit_update_record
;
2020-06-28 deposited with the CCDC.	2021-01-14 downloaded from the CCDC.
;
_cell_angle_alpha 90
_cell_angle_beta 92.046(9)
_cell_angle_gamma 90
_cell_formula_units_Z 4
_cell_length_a 19.968(6)
_cell_length_b 8.587(3)
_cell_length_c 19.820(6)
_cell_measurement_reflns_used 9913
_cell_measurement_temperature 293(2)
_cell_measurement_theta_max 27.384
_cell_measurement_theta_min 3.062
_cell_volume 3396.3(19)
_computing_cell_refinement 'SAINT V8.38A (?, 2016)'
_computing_data_reduction 'SAINT V8.38A (?, 2016)'
_computing_molecular_graphics 'Olex2 (Dolomanov et al., 2009)'
_computing_publication_material 'Olex2 (Dolomanov et al., 2009)'
_computing_structure_refinement 'XL (Sheldrick, 2008)'
_computing_structure_solution
;
Superflip (Palatinus & Chapuis, 2007;Palatinus & van der Lee, 2008;
Palatinus et al., 2012)
;
_diffrn_ambient_temperature 293(2)
_diffrn_measured_fraction_theta_full 0.985
_diffrn_measured_fraction_theta_max 0.933
_diffrn_measurement_device_type 'CCD area detector'
_diffrn_measurement_method 'phi and omega scans'
_diffrn_radiation_monochromator graphite
_diffrn_radiation_type MoK\a
_diffrn_radiation_wavelength 0.71073
_diffrn_reflns_av_R_equivalents 0.0769
_diffrn_reflns_av_unetI/netI 0.0688
_diffrn_reflns_Laue_measured_fraction_full 0.985
_diffrn_reflns_Laue_measured_fraction_max 0.933
_diffrn_reflns_limit_h_max 25
_diffrn_reflns_limit_h_min -26
_diffrn_reflns_limit_k_max 11
_diffrn_reflns_limit_k_min -10
_diffrn_reflns_limit_l_max 25
_diffrn_reflns_limit_l_min -25
_diffrn_reflns_number 38406
_diffrn_reflns_point_group_measured_fraction_full 0.985
_diffrn_reflns_point_group_measured_fraction_max 0.933
_diffrn_reflns_theta_full 25.242
_diffrn_reflns_theta_max 28.064
_diffrn_reflns_theta_min 3.062
_exptl_absorpt_coefficient_mu 1.953
_exptl_absorpt_correction_T_max 0.7455
_exptl_absorpt_correction_T_min 0.5374
_exptl_absorpt_correction_type multi-scan
_exptl_absorpt_process_details
;
SADABS-2016/2 (Bruker,2016/2) was used for absorption correction.
wR2(int) was 0.1340 before and 0.0913 after correction.
The Ratio of minimum to maximum transmission is 0.7209.
The \l/2 correction factor is Not present.
;
_exptl_crystal_colour colorless
_exptl_crystal_density_diffrn 1.658
_exptl_crystal_description block
_exptl_crystal_F_000 1692
_exptl_crystal_size_max 0.26
_exptl_crystal_size_mid 0.21
_exptl_crystal_size_min 0.15
_refine_diff_density_max 4.132
_refine_diff_density_min -2.255
_refine_diff_density_rms 0.180
_refine_ls_extinction_method none
_refine_ls_goodness_of_fit_ref 1.086
_refine_ls_hydrogen_treatment constr
_refine_ls_matrix_type full
_refine_ls_number_parameters 433
_refine_ls_number_reflns 7713
_refine_ls_number_restraints 0
_refine_ls_restrained_S_all 1.086
_refine_ls_R_factor_all 0.1194
_refine_ls_R_factor_gt 0.0894
_refine_ls_shift/su_max 0.000
_refine_ls_shift/su_mean 0.000
_refine_ls_structure_factor_coef Fsqd
_refine_ls_weighting_details 'w=1/[\s^2^(Fo^2^)+(0.0390P)^2^+65.2627P] where P=(Fo^2^+2Fc^2^)/3'
_refine_ls_weighting_scheme calc
_refine_ls_wR_factor_gt 0.1914
_refine_ls_wR_factor_ref 0.2050
_reflns_Friedel_coverage 0.000
_reflns_number_gt 5734
_reflns_number_total 7713
_reflns_threshold_expression 'I > 2\s(I)'
_cod_data_source_file d0nj05392a2.cif
_cod_data_source_block Sm2n
_cod_depositor_comments 'Adding full bibliography for 7060279.cif.'
_cod_original_cell_volume 3396.4(17)
_cod_database_code 7060279
_shelx_shelxl_version_number 2018/3
_shelx_space_group_comment
;
The symmetry employed for this shelxl refinement is uniquely defined
by the following loop, which should always be used as a source of
symmetry information in preference to the above space-group names.
They are only intended as comments.
;
_shelx_estimated_absorpt_t_max 0.758
_shelx_estimated_absorpt_t_min 0.631
_olex2_refinement_description
;
1. Fixed Uiso
 At 1.2 times of:
  All C(H) groups, All C(H,H) groups, All N(H) groups
2.a Ternary CH refined with riding coordinates:
 N1(H1)
2.b Secondary CH2 refined with riding coordinates:
 C21(H21A,H21B), C19(H19A,H19B), C8(H8A,H8B), C7(H7A,H7B), C17(H17A,H17B),
 C20(H20A,H20B), C29(H29A,H29B), C18(H18A,H18B), C16(H16A,H16B)
2.c Aromatic/amide H refined with riding coordinates:
 C12(H12), C15(H15), C10(H10), C5(H5), C24(H24), C26(H26), C22(H22), C1(H1A),
 C2(H2), C4(H4)
;
_olex2_submission_special_instructions 'No special instructions were received'

loop_
_space_group_symop_operation_xyz
'x, y, z'
'-x, y+1/2, -z+1/2'
'-x, -y, -z'
'x, -y-1/2, z-1/2'

loop_
_atom_site_label
_atom_site_type_symbol
_atom_site_fract_x
_atom_site_fract_y
_atom_site_fract_z
_atom_site_U_iso_or_equiv
_atom_site_adp_type
_atom_site_occupancy
_atom_site_site_symmetry_order
_atom_site_calc_flag
_atom_site_refinement_flags_posn
_atom_site_refinement_flags_adp
_atom_site_refinement_flags_occupancy
_atom_site_disorder_assembly
_atom_site_disorder_group
Sm1 Sm 0.31641(3) 0.28445(6) 0.46695(3) 0.03567(17) Uani 1 1 d . . . . .
Cl1 Cl 0.37565(17) -0.3801(4) 0.21380(18) 0.0666(9) Uani 1 1 d . . . . .
Cl2 Cl 0.0912(2) -0.2986(5) 0.67594(18) 0.0801(11) Uani 1 1 d . . . . .
O4 O 0.2449(4) 0.0768(10) 0.4897(3) 0.050(2) Uani 1 1 d . . . . .
O1 O 0.2814(3) 0.1575(8) 0.3672(3) 0.0341(15) Uani 1 1 d . . . . .
F1 F -0.1242(4) -0.3014(12) 0.3052(6) 0.108(4) Uani 1 1 d . . . . .
O2 O 0.3985(4) 0.5211(8) 0.4470(4) 0.0487(19) Uani 1 1 d . . . . .
O6 O 0.4204(4) 0.2683(9) 0.5435(4) 0.055(2) Uani 1 1 d . . . . .
O9 O 0.2667(6) 0.4831(11) 0.3777(7) 0.098(4) Uani 1 1 d . . . . .
N1 N 0.1655(4) -0.0263(9) 0.3919(4) 0.0321(17) Uani 1 1 d . . . . .
H1 H 0.198842 0.048041 0.409917 0.038 Uiso 1 1 calc R . . . .
O3 O 0.2979(4) 0.5563(9) 0.5309(5) 0.058(2) Uani 1 1 d . . . . .
O7 O 0.4670(6) 0.0594(15) 0.5840(7) 0.120(5) Uani 1 1 d . . . . .
C13 C 0.3733(5) 0.0159(12) 0.3224(5) 0.036(2) Uani 1 1 d . . . . .
O5 O 0.3837(5) 0.0445(9) 0.5100(5) 0.065(2) Uani 1 1 d . . . . .
C14 C 0.3037(5) 0.0369(11) 0.3350(4) 0.0294(19) Uani 1 1 d . . . . .
C12 C 0.3943(5) -0.1140(13) 0.2849(5) 0.040(2) Uani 1 1 d . . . . .
H12 H 0.439250 -0.125643 0.275195 0.048 Uiso 1 1 calc R . . . .
C9 C 0.2579(5) -0.0782(12) 0.3105(5) 0.035(2) Uani 1 1 d . . . . .
N3 N 0.2829(5) 0.2661(11) 0.5971(5) 0.046(2) Uani 1 1 d . . . . .
O8 O 0.1934(5) 0.3774(15) 0.4397(7) 0.085(3) Uani 1 1 d . . . . .
N4 N 0.4244(5) 0.1200(13) 0.5465(6) 0.057(3) Uani 1 1 d . . . . .
C11 C 0.3484(6) -0.2225(13) 0.2629(5) 0.043(2) Uani 1 1 d . . . . .
N2 N 0.4168(4) 0.2392(10) 0.3856(4) 0.0364(19) Uani 1 1 d . . . . .
C15 C 0.4239(5) 0.1296(12) 0.3419(5) 0.039(2) Uani 1 1 d . . . . .
H15 H 0.464901 0.123032 0.321265 0.047 Uiso 1 1 calc R . . . .
C10 C 0.2803(5) -0.2060(12) 0.2754(5) 0.036(2) Uani 1 1 d . . . . .
H10 H 0.249962 -0.281304 0.260069 0.043 Uiso 1 1 calc R . . . .
C21 C 0.3053(7) 0.4068(15) 0.6344(6) 0.060(3) Uani 1 1 d . . . . .
H21A H 0.353735 0.415623 0.634571 0.072 Uiso 1 1 calc R . . . .
H21B H 0.291285 0.402521 0.680676 0.072 Uiso 1 1 calc R . . . .
C19 C 0.3467(6) 0.6800(13) 0.5257(7) 0.058(4) Uani 1 1 d . . . . .
H19A H 0.382567 0.665551 0.559373 0.070 Uiso 1 1 calc R . . . .
H19B H 0.325557 0.779660 0.533809 0.070 Uiso 1 1 calc R . . . .
C6 C 0.0383(5) -0.0443(13) 0.3747(6) 0.041(2) Uani 1 1 d . . . . .
C23 C 0.2156(5) 0.0277(13) 0.6027(5) 0.041(2) Uani 1 1 d . . . . .
C8 C 0.1831(5) -0.0540(13) 0.3192(5) 0.039(2) Uani 1 1 d . . . . .
H8A H 0.168240 0.034597 0.292215 0.047 Uiso 1 1 calc R . . . .
H8B H 0.159047 -0.145043 0.302371 0.047 Uiso 1 1 calc R . . . .
C27 C 0.1734(5) -0.1326(12) 0.5083(5) 0.038(2) Uani 1 1 d . . . . .
C28 C 0.2135(5) -0.0060(13) 0.5323(5) 0.038(2) Uani 1 1 d . . . . .
C7 C 0.0973(5) 0.0525(12) 0.3994(6) 0.041(2) Uani 1 1 d . . . . .
H7A H 0.091830 0.077053 0.446672 0.049 Uiso 1 1 calc R . . . .
H7B H 0.097031 0.149869 0.374632 0.049 Uiso 1 1 calc R . . . .
C17 C 0.4461(6) 0.5131(14) 0.3935(7) 0.059(3) Uani 1 1 d . . . . .
H17A H 0.482085 0.587557 0.401236 0.070 Uiso 1 1 calc R . . . .
H17B H 0.424213 0.534600 0.350006 0.070 Uiso 1 1 calc R . . . .
C5 C 0.0143(6) -0.0311(15) 0.3091(6) 0.050(3) Uani 1 1 d . . . . .
H5 H 0.034798 0.038242 0.280273 0.060 Uiso 1 1 calc R . . . .
C24 C 0.1782(6) -0.0643(14) 0.6456(5) 0.049(3) Uani 1 1 d . . . . .
H24 H 0.179578 -0.043203 0.691629 0.058 Uiso 1 1 calc R . . . .
C26 C 0.1368(5) -0.2200(13) 0.5529(6) 0.044(2) Uani 1 1 d . . . . .
H26 H 0.110271 -0.302047 0.536930 0.053 Uiso 1 1 calc R . . . .
C25 C 0.1397(6) -0.1850(14) 0.6212(6) 0.049(3) Uani 1 1 d . . . . .
C20 C 0.2732(8) 0.5425(16) 0.5981(8) 0.072(4) Uani 1 1 d . . . . .
H20A H 0.225016 0.528446 0.595599 0.086 Uiso 1 1 calc R . . . .
H20B H 0.282939 0.637412 0.623133 0.086 Uiso 1 1 calc R . . . .
C29 C 0.1745(5) -0.1710(11) 0.4339(5) 0.037(2) Uani 1 1 d . . . . .
H29A H 0.216937 -0.219674 0.424072 0.044 Uiso 1 1 calc R . . . .
H29B H 0.138971 -0.244235 0.422373 0.044 Uiso 1 1 calc R . . . .
N5 N 0.2074(8) 0.4519(15) 0.3845(9) 0.090(5) Uani 1 1 d . . . . .
C22 C 0.2519(6) 0.1631(15) 0.6300(6) 0.049(3) Uani 1 1 d . . . . .
H22 H 0.252442 0.175184 0.676651 0.059 Uiso 1 1 calc R . . . .
C18 C 0.3740(7) 0.6780(12) 0.4577(7) 0.059(4) Uani 1 1 d . . . . .
H18A H 0.339385 0.704083 0.423977 0.071 Uiso 1 1 calc R . . . .
H18B H 0.410201 0.752715 0.454706 0.071 Uiso 1 1 calc R . . . .
C1 C 0.0049(6) -0.1426(16) 0.4175(7) 0.058(3) Uani 1 1 d . . . . .
H1A H 0.019142 -0.151989 0.462523 0.069 Uiso 1 1 calc R . . . .
C2 C -0.0489(7) -0.2256(17) 0.3932(8) 0.072(4) Uani 1 1 d . . . . .
H2 H -0.071727 -0.290056 0.422232 0.087 Uiso 1 1 calc R . . . .
C3 C -0.0694(6) -0.2162(16) 0.3291(8) 0.060(3) Uani 1 1 d . . . . .
C4 C -0.0402(6) -0.1195(18) 0.2845(7) 0.065(4) Uani 1 1 d . . . . .
H4 H -0.055698 -0.112378 0.239784 0.078 Uiso 1 1 calc R . . . .
C16 C 0.4727(6) 0.3483(15) 0.3961(7) 0.055(3) Uani 1 1 d . . . . .
H16A H 0.505046 0.333652 0.361273 0.066 Uiso 1 1 calc R . . . .
H16B H 0.494946 0.328955 0.439549 0.066 Uiso 1 1 calc R . . . .
O10 O 0.1621(7) 0.4909(16) 0.3454(9) 0.156(8) Uani 1 1 d . . . . .

loop_
_atom_site_aniso_label
_atom_site_aniso_U_11
_atom_site_aniso_U_22
_atom_site_aniso_U_33
_atom_site_aniso_U_23
_atom_site_aniso_U_13
_atom_site_aniso_U_12
Sm1 0.0317(3) 0.0254(2) 0.0493(3) -0.0087(2) -0.0073(2) 0.0009(2)
Cl1 0.067(2) 0.067(2) 0.066(2) -0.0293(17) 0.0041(16) 0.0101(17)
Cl2 0.105(3) 0.078(2) 0.058(2) 0.0340(19) 0.0184(19) 0.000(2)
O4 0.053(4) 0.072(5) 0.026(4) -0.014(4) 0.011(3) -0.035(4)
O1 0.036(4) 0.033(3) 0.032(3) -0.005(3) -0.001(3) 0.003(3)
F1 0.053(5) 0.097(7) 0.172(10) -0.063(7) -0.018(6) -0.009(5)
O2 0.050(4) 0.026(4) 0.070(5) -0.001(4) -0.007(4) 0.001(3)
O6 0.049(5) 0.041(4) 0.073(6) 0.004(4) -0.020(4) -0.007(4)
O9 0.102(9) 0.044(5) 0.143(11) 0.010(6) -0.075(8) -0.006(6)
N1 0.032(4) 0.030(4) 0.034(4) -0.003(3) -0.007(3) -0.006(3)
O3 0.059(5) 0.037(4) 0.078(6) -0.018(4) -0.009(4) -0.004(4)
O7 0.089(8) 0.106(10) 0.163(13) 0.069(9) -0.036(8) 0.028(7)
C13 0.030(5) 0.036(5) 0.042(6) 0.007(4) -0.005(4) -0.003(4)
O5 0.069(6) 0.029(4) 0.098(7) 0.006(4) 0.005(5) 0.000(4)
C14 0.032(5) 0.032(5) 0.024(4) 0.004(4) 0.000(4) 0.001(4)
C12 0.037(5) 0.048(6) 0.035(5) 0.001(5) 0.005(4) 0.002(5)
C9 0.036(5) 0.041(5) 0.027(5) 0.003(4) -0.004(4) -0.009(4)
N3 0.047(5) 0.044(5) 0.045(5) -0.017(4) -0.010(4) 0.006(4)
O8 0.052(6) 0.089(8) 0.112(9) -0.036(7) -0.020(6) 0.011(6)
N4 0.038(5) 0.057(7) 0.076(7) 0.025(6) 0.012(5) 0.010(5)
C11 0.054(6) 0.039(5) 0.037(5) -0.003(5) 0.003(5) 0.003(5)
N2 0.028(4) 0.036(5) 0.045(5) 0.005(4) -0.002(3) -0.003(3)
C15 0.026(5) 0.044(6) 0.046(6) 0.009(5) 0.001(4) -0.003(4)
C10 0.040(5) 0.042(6) 0.026(5) -0.004(4) 0.000(4) -0.006(5)
C21 0.076(9) 0.053(7) 0.051(7) -0.030(6) -0.003(6) -0.005(7)
C19 0.051(7) 0.028(6) 0.095(10) -0.015(6) -0.017(7) -0.005(5)
C6 0.031(5) 0.043(6) 0.048(6) -0.012(5) -0.002(4) 0.013(4)
C23 0.044(6) 0.050(6) 0.030(5) -0.004(5) -0.002(4) 0.020(5)
C8 0.036(5) 0.049(6) 0.031(5) -0.004(5) -0.003(4) -0.005(5)
C27 0.030(5) 0.041(6) 0.041(6) 0.004(5) -0.006(4) 0.005(4)
C28 0.026(5) 0.049(6) 0.041(6) 0.001(5) 0.005(4) 0.003(4)
C7 0.044(6) 0.029(5) 0.050(6) -0.003(5) -0.007(5) 0.005(4)
C17 0.054(7) 0.045(7) 0.076(9) 0.004(6) -0.001(6) -0.028(6)
C5 0.044(6) 0.066(8) 0.039(6) -0.008(6) -0.003(5) 0.011(6)
C24 0.059(7) 0.056(7) 0.030(5) -0.001(5) -0.006(5) 0.028(6)
C26 0.045(6) 0.037(5) 0.050(6) 0.009(5) 0.000(5) 0.007(5)
C25 0.047(6) 0.053(7) 0.047(6) 0.025(5) 0.017(5) 0.014(5)
C20 0.080(10) 0.047(8) 0.088(11) -0.024(7) -0.011(8) 0.000(7)
C29 0.041(5) 0.027(5) 0.043(6) 0.001(4) -0.002(4) 0.001(4)
N5 0.093(11) 0.048(7) 0.126(13) -0.031(8) -0.060(10) 0.019(7)
C22 0.047(6) 0.067(8) 0.034(6) -0.012(6) -0.009(5) 0.019(6)
C18 0.065(8) 0.023(5) 0.087(10) -0.001(6) -0.022(7) -0.001(5)
C1 0.035(6) 0.068(8) 0.070(8) 0.009(7) -0.008(6) 0.005(6)
C2 0.072(9) 0.066(9) 0.080(10) 0.039(8) 0.003(8) -0.019(8)
C3 0.045(7) 0.056(8) 0.079(10) -0.025(7) 0.001(6) 0.014(6)
C4 0.051(7) 0.088(11) 0.054(8) -0.035(8) -0.009(6) 0.024(7)
C16 0.041(6) 0.059(7) 0.063(8) -0.003(6) -0.009(5) -0.019(6)
O10 0.127(11) 0.093(9) 0.238(18) -0.025(10) -0.142(12) 0.030(8)

loop_
_atom_type_symbol
_atom_type_description
_atom_type_scat_dispersion_real
_atom_type_scat_dispersion_imag
_atom_type_scat_source
C C 0.0033 0.0016 'International Tables Vol C Tables 4.2.6.8 and 6.1.1.4'
H H 0.0000 0.0000 'International Tables Vol C Tables 4.2.6.8 and 6.1.1.4'
Cl Cl 0.1484 0.1585 'International Tables Vol C Tables 4.2.6.8 and 6.1.1.4'
F F 0.0171 0.0103 'International Tables Vol C Tables 4.2.6.8 and 6.1.1.4'
N N 0.0061 0.0033 'International Tables Vol C Tables 4.2.6.8 and 6.1.1.4'
O O 0.0106 0.0060 'International Tables Vol C Tables 4.2.6.8 and 6.1.1.4'
Sm Sm -0.1638 3.4418 'International Tables Vol C Tables 4.2.6.8 and 6.1.1.4'

loop_
_geom_angle_atom_site_label_1
_geom_angle_atom_site_label_2
_geom_angle_atom_site_label_3
_geom_angle
_geom_angle_site_symmetry_1
_geom_angle_site_symmetry_3
_geom_angle_publ_flag
O4 Sm1 O1 69.0(2) . . ?
O4 Sm1 O2 177.5(2) . . ?
O4 Sm1 O6 109.6(3) . . ?
O4 Sm1 O9 114.0(3) . . ?
O4 Sm1 O3 118.4(3) . . ?
O4 Sm1 O5 69.1(3) . . ?
O4 Sm1 N3 66.2(3) . . ?
O4 Sm1 O8 72.4(4) . . ?
O4 Sm1 N4 88.4(3) . . ?
O4 Sm1 N2 119.1(3) . . ?
O1 Sm1 O2 113.5(2) . . ?
O1 Sm1 O6 134.0(3) . . ?
O1 Sm1 O9 68.9(3) . . ?
O1 Sm1 O3 139.5(2) . . ?
O1 Sm1 O5 92.5(3) . . ?
O1 Sm1 N3 134.8(3) . . ?
O1 Sm1 O8 73.6(3) . . ?
O1 Sm1 N4 114.5(3) . . ?
O1 Sm1 N2 68.1(2) . . ?
O2 Sm1 O3 60.0(3) . . ?
O2 Sm1 N3 111.4(3) . . ?
O2 Sm1 N4 90.2(3) . . ?
O6 Sm1 O2 68.5(2) . . ?
O6 Sm1 O9 136.2(3) . . ?
O6 Sm1 O3 83.6(3) . . ?
O6 Sm1 O5 49.7(3) . . ?
O6 Sm1 N3 69.5(3) . . ?
O6 Sm1 O8 152.0(3) . . ?
O6 Sm1 N4 25.1(3) . . ?
O6 Sm1 N2 74.6(3) . . ?
O9 Sm1 O2 67.8(3) . . ?
O9 Sm1 O3 72.5(3) . . ?
O9 Sm1 N3 125.6(4) . . ?
O9 Sm1 N4 155.9(4) . . ?
O9 Sm1 N2 87.8(4) . . ?
O3 Sm1 N3 63.6(3) . . ?
O3 Sm1 N4 105.7(3) . . ?
O5 Sm1 O2 110.1(3) . . ?
O5 Sm1 O9 156.7(4) . . ?
O5 Sm1 O3 127.9(3) . . ?
O5 Sm1 N3 77.4(3) . . ?
O5 Sm1 O8 141.5(4) . . ?
O5 Sm1 N4 24.7(3) . . ?
O5 Sm1 N2 71.8(3) . . ?
N3 Sm1 N4 70.4(3) . . ?
O8 Sm1 O2 108.4(3) . . ?
O8 Sm1 O9 48.3(4) . . ?
O8 Sm1 O3 71.9(3) . . ?
O8 Sm1 N3 87.3(4) . . ?
O8 Sm1 N4 155.3(4) . . ?
O8 Sm1 N2 130.1(4) . . ?
N2 Sm1 O2 62.3(2) . . ?
N2 Sm1 O3 122.3(3) . . ?
N2 Sm1 N3 142.7(3) . . ?
N2 Sm1 N4 72.8(3) . . ?
C28 O4 Sm1 149.9(6) . . ?
C14 O1 Sm1 133.3(6) . . ?
C17 O2 Sm1 119.9(6) . . ?
C17 O2 C18 112.6(9) . . ?
C18 O2 Sm1 118.5(7) . . ?
N4 O6 Sm1 97.5(6) . . ?
N5 O9 Sm1 97.3(10) . . ?
C8 N1 H1 105.7 . . ?
C8 N1 C7 113.4(7) . . ?
C7 N1 H1 105.7 . . ?
C29 N1 H1 105.7 . . ?
C29 N1 C8 111.7(8) . . ?
C29 N1 C7 113.6(8) . . ?
C19 O3 Sm1 120.0(7) . . ?
C20 O3 Sm1 114.9(7) . . ?
C20 O3 C19 112.3(10) . . ?
C14 C13 C15 122.8(9) . . ?
C12 C13 C14 119.9(9) . . ?
C12 C13 C15 117.1(9) . . ?
N4 O5 Sm1 95.5(6) . . ?
O1 C14 C13 122.4(9) . . ?
O1 C14 C9 119.5(8) . . ?
C9 C14 C13 118.0(9) . . ?
C13 C12 H12 120.1 . . ?
C11 C12 C13 119.9(10) . . ?
C11 C12 H12 120.1 . . ?
C14 C9 C8 119.2(9) . . ?
C10 C9 C14 120.6(9) . . ?
C10 C9 C8 120.1(9) . . ?
C21 N3 Sm1 110.5(8) . . ?
C22 N3 Sm1 132.4(7) . . ?
C22 N3 C21 117.1(10) . . ?
N5 O8 Sm1 95.4(9) . . ?
O6 N4 Sm1 57.4(5) . . ?
O7 N4 Sm1 174.5(11) . . ?
O7 N4 O6 119.5(13) . . ?
O7 N4 O5 123.6(12) . . ?
O5 N4 Sm1 59.8(5) . . ?
O5 N4 O6 116.9(9) . . ?
C12 C11 Cl1 118.9(9) . . ?
C12 C11 C10 121.3(10) . . ?
C10 C11 Cl1 119.7(8) . . ?
C15 N2 Sm1 128.3(7) . . ?
C15 N2 C16 117.4(9) . . ?
C16 N2 Sm1 114.1(7) . . ?
C13 C15 H15 117.3 . . ?
N2 C15 C13 125.4(9) . . ?
N2 C15 H15 117.3 . . ?
C9 C10 C11 120.3(9) . . ?
C9 C10 H10 119.9 . . ?
C11 C10 H10 119.9 . . ?
N3 C21 H21A 110.5 . . ?
N3 C21 H21B 110.5 . . ?
N3 C21 C20 106.2(10) . . ?
H21A C21 H21B 108.7 . . ?
C20 C21 H21A 110.5 . . ?
C20 C21 H21B 110.5 . . ?
O3 C19 H19A 109.8 . . ?
O3 C19 H19B 109.8 . . ?
O3 C19 C18 109.2(10) . . ?
H19A C19 H19B 108.3 . . ?
C18 C19 H19A 109.8 . . ?
C18 C19 H19B 109.8 . . ?
C5 C6 C7 120.3(11) . . ?
C5 C6 C1 118.1(11) . . ?
C1 C6 C7 121.6(10) . . ?
C28 C23 C22 121.4(11) . . ?
C24 C23 C28 119.0(10) . . ?
C24 C23 C22 119.5(10) . . ?
N1 C8 C9 112.9(7) . . ?
N1 C8 H8A 109.0 . . ?
N1 C8 H8B 109.0 . . ?
C9 C8 H8A 109.0 . . ?
C9 C8 H8B 109.0 . . ?
H8A C8 H8B 107.8 . . ?
C28 C27 C29 117.7(9) . . ?
C26 C27 C28 120.2(10) . . ?
C26 C27 C29 122.1(10) . . ?
O4 C28 C23 122.2(10) . . ?
O4 C28 C27 119.1(9) . . ?
C27 C28 C23 118.6(10) . . ?
N1 C7 H7A 108.7 . . ?
N1 C7 H7B 108.7 . . ?
C6 C7 N1 114.3(8) . . ?
C6 C7 H7A 108.7 . . ?
C6 C7 H7B 108.7 . . ?
H7A C7 H7B 107.6 . . ?
O2 C17 H17A 110.8 . . ?
O2 C17 H17B 110.8 . . ?
O2 C17 C16 105.0(10) . . ?
H17A C17 H17B 108.8 . . ?
C16 C17 H17A 110.8 . . ?
C16 C17 H17B 110.8 . . ?
C6 C5 H5 119.2 . . ?
C6 C5 C4 121.7(13) . . ?
C4 C5 H5 119.2 . . ?
C23 C24 H24 119.4 . . ?
C25 C24 C23 121.3(10) . . ?
C25 C24 H24 119.4 . . ?
C27 C26 H26 120.0 . . ?
C25 C26 C27 120.1(11) . . ?
C25 C26 H26 120.0 . . ?
C24 C25 Cl2 120.9(9) . . ?
C24 C25 C26 120.8(10) . . ?
C26 C25 Cl2 118.3(10) . . ?
O3 C20 C21 110.6(11) . . ?
O3 C20 H20A 109.5 . . ?
O3 C20 H20B 109.5 . . ?
C21 C20 H20A 109.5 . . ?
C21 C20 H20B 109.5 . . ?
H20A C20 H20B 108.1 . . ?
N1 C29 C27 110.7(8) . . ?
N1 C29 H29A 109.5 . . ?
N1 C29 H29B 109.5 . . ?
C27 C29 H29A 109.5 . . ?
C27 C29 H29B 109.5 . . ?
H29A C29 H29B 108.1 . . ?
O9 N5 O8 115.8(13) . . ?
O10 N5 O9 125(2) . . ?
O10 N5 O8 119.4(19) . . ?
N3 C22 C23 127.3(10) . . ?
N3 C22 H22 116.4 . . ?
C23 C22 H22 116.4 . . ?
O2 C18 C19 106.4(10) . . ?
O2 C18 H18A 110.4 . . ?
O2 C18 H18B 110.4 . . ?
C19 C18 H18A 110.4 . . ?
C19 C18 H18B 110.4 . . ?
H18A C18 H18B 108.6 . . ?
C6 C1 H1A 120.3 . . ?
C2 C1 C6 119.5(12) . . ?
C2 C1 H1A 120.3 . . ?
C1 C2 H2 119.3 . . ?
C3 C2 C1 121.4(13) . . ?
C3 C2 H2 119.3 . . ?
C2 C3 F1 120.6(15) . . ?
C2 C3 C4 122.4(13) . . ?
C4 C3 F1 116.9(13) . . ?
C5 C4 H4 121.6 . . ?
C3 C4 C5 116.8(12) . . ?
C3 C4 H4 121.6 . . ?
N2 C16 C17 109.2(9) . . ?
N2 C16 H16A 109.8 . . ?
N2 C16 H16B 109.8 . . ?
C17 C16 H16A 109.8 . . ?
C17 C16 H16B 109.8 . . ?
H16A C16 H16B 108.3 . . ?

loop_
_geom_bond_atom_site_label_1
_geom_bond_atom_site_label_2
_geom_bond_distance
_geom_bond_site_symmetry_2
_geom_bond_publ_flag
Sm1 O4 2.338(7) . ?
Sm1 O1 2.343(6) . ?
Sm1 O2 2.649(7) . ?
Sm1 O6 2.532(7) . ?
Sm1 O9 2.627(10) . ?
Sm1 O3 2.688(8) . ?
Sm1 O5 2.588(8) . ?
Sm1 N3 2.692(10) . ?
Sm1 O8 2.621(10) . ?
Sm1 N4 2.981(10) . ?
Sm1 N2 2.647(9) . ?
Cl1 C11 1.765(11) . ?
Cl2 C25 1.771(11) . ?
O4 C28 1.284(12) . ?
O1 C14 1.304(11) . ?
F1 C3 1.385(15) . ?
O2 C17 1.450(15) . ?
O2 C18 1.452(13) . ?
O6 N4 1.277(13) . ?
O9 N5 1.225(19) . ?
N1 H1 0.9800 . ?
N1 C8 1.515(12) . ?
N1 C7 1.533(12) . ?
N1 C29 1.502(12) . ?
O3 C19 1.447(14) . ?
O3 C20 1.441(17) . ?
O7 N4 1.225(13) . ?
C13 C14 1.432(13) . ?
C13 C12 1.412(14) . ?
C13 C15 1.447(13) . ?
O5 N4 1.249(13) . ?
C14 C9 1.420(13) . ?
C12 H12 0.9300 . ?
C12 C11 1.367(15) . ?
C9 C10 1.382(14) . ?
C9 C8 1.525(14) . ?
N3 C21 1.478(13) . ?
N3 C22 1.273(16) . ?
O8 N5 1.307(19) . ?
C11 C10 1.399(15) . ?
N2 C15 1.289(13) . ?
N2 C16 1.466(13) . ?
C15 H15 0.9300 . ?
C10 H10 0.9300 . ?
C21 H21A 0.9700 . ?
C21 H21B 0.9700 . ?
C21 C20 1.500(19) . ?
C19 H19A 0.9700 . ?
C19 H19B 0.9700 . ?
C19 C18 1.473(19) . ?
C6 C7 1.509(14) . ?
C6 C5 1.374(15) . ?
C6 C1 1.385(17) . ?
C23 C28 1.424(14) . ?
C23 C24 1.396(16) . ?
C23 C22 1.465(17) . ?
C8 H8A 0.9700 . ?
C8 H8B 0.9700 . ?
C27 C28 1.422(14) . ?
C27 C26 1.387(15) . ?
C27 C29 1.512(14) . ?
C7 H7A 0.9700 . ?
C7 H7B 0.9700 . ?
C17 H17A 0.9700 . ?
C17 H17B 0.9700 . ?
C17 C16 1.512(18) . ?
C5 H5 0.9300 . ?
C5 C4 1.400(17) . ?
C24 H24 0.9300 . ?
C24 C25 1.369(17) . ?
C26 H26 0.9300 . ?
C26 C25 1.387(16) . ?
C20 H20A 0.9700 . ?
C20 H20B 0.9700 . ?
C29 H29A 0.9700 . ?
C29 H29B 0.9700 . ?
N5 O10 1.216(15) . ?
C22 H22 0.9300 . ?
C18 H18A 0.9700 . ?
C18 H18B 0.9700 . ?
C1 H1A 0.9300 . ?
C1 C2 1.364(18) . ?
C2 H2 0.9300 . ?
C2 C3 1.323(19) . ?
C3 C4 1.36(2) . ?
C4 H4 0.9300 . ?
C16 H16A 0.9700 . ?
C16 H16B 0.9700 . ?

loop_
_geom_torsion_atom_site_label_1
_geom_torsion_atom_site_label_2
_geom_torsion_atom_site_label_3
_geom_torsion_atom_site_label_4
_geom_torsion
_geom_torsion_site_symmetry_1
_geom_torsion_site_symmetry_2
_geom_torsion_site_symmetry_3
_geom_torsion_site_symmetry_4
_geom_torsion_publ_flag
Sm1 O4 C28 C23 2(2) . . . . ?
Sm1 O4 C28 C27 -179.9(10) . . . . ?
Sm1 O1 C14 C13 -46.3(13) . . . . ?
Sm1 O1 C14 C9 134.5(7) . . . . ?
Sm1 O2 C17 C16 -40.9(11) . . . . ?
Sm1 O2 C18 C19 52.4(11) . . . . ?
Sm1 O6 N4 O7 -174.7(11) . . . . ?
Sm1 O6 N4 O5 5.6(11) . . . . ?
Sm1 O9 N5 O8 17.7(13) . . . . ?
Sm1 O9 N5 O10 -165.5(13) . . . . ?
Sm1 O3 C19 C18 35.2(12) . . . . ?
Sm1 O3 C20 C21 38.9(12) . . . . ?
Sm1 O5 N4 O6 -5.5(11) . . . . ?
Sm1 O5 N4 O7 174.9(12) . . . . ?
Sm1 N3 C21 C20 57.3(12) . . . . ?
Sm1 N3 C22 C23 -9.8(17) . . . . ?
Sm1 O8 N5 O9 -17.7(13) . . . . ?
Sm1 O8 N5 O10 165.3(12) . . . . ?
Sm1 N2 C15 C13 7.9(15) . . . . ?
Sm1 N2 C16 C17 -52.5(11) . . . . ?
Cl1 C11 C10 C9 -176.3(8) . . . . ?
O1 C14 C9 C10 179.1(9) . . . . ?
O1 C14 C9 C8 3.1(13) . . . . ?
F1 C3 C4 C5 178.7(10) . . . . ?
O2 C17 C16 N2 59.3(12) . . . . ?
O3 C19 C18 O2 -53.9(12) . . . . ?
C13 C14 C9 C10 -0.1(13) . . . . ?
C13 C14 C9 C8 -176.1(8) . . . . ?
C13 C12 C11 Cl1 177.9(8) . . . . ?
C13 C12 C11 C10 1.5(16) . . . . ?
C14 C13 C12 C11 -2.4(15) . . . . ?
C14 C13 C15 N2 17.8(16) . . . . ?
C14 C9 C10 C11 -0.8(14) . . . . ?
C14 C9 C8 N1 -55.3(12) . . . . ?
C12 C13 C14 O1 -177.5(9) . . . . ?
C12 C13 C14 C9 1.7(14) . . . . ?
C12 C13 C15 N2 -167.1(10) . . . . ?
C12 C11 C10 C9 0.1(16) . . . . ?
N3 C21 C20 O3 -64.6(14) . . . . ?
C15 C13 C14 O1 -2.5(14) . . . . ?
C15 C13 C14 C9 176.7(9) . . . . ?
C15 C13 C12 C11 -177.7(10) . . . . ?
C15 N2 C16 C17 131.5(11) . . . . ?
C10 C9 C8 N1 128.7(10) . . . . ?
C21 N3 C22 C23 169.2(10) . . . . ?
C19 O3 C20 C21 -103.0(11) . . . . ?
C6 C5 C4 C3 1.6(18) . . . . ?
C6 C1 C2 C3 1(2) . . . . ?
C23 C24 C25 Cl2 -178.7(8) . . . . ?
C23 C24 C25 C26 0.3(16) . . . . ?
C8 N1 C7 C6 64.9(11) . . . . ?
C8 N1 C29 C27 166.2(8) . . . . ?
C8 C9 C10 C11 175.2(9) . . . . ?
C27 C26 C25 Cl2 179.2(8) . . . . ?
C27 C26 C25 C24 0.2(16) . . . . ?
C28 C23 C24 C25 -0.3(15) . . . . ?
C28 C23 C22 N3 2.4(17) . . . . ?
C28 C27 C26 C25 -0.6(15) . . . . ?
C28 C27 C29 N1 -47.8(12) . . . . ?
C7 N1 C8 C9 160.0(8) . . . . ?
C7 N1 C29 C27 -63.9(10) . . . . ?
C7 C6 C5 C4 179.8(10) . . . . ?
C7 C6 C1 C2 178.7(12) . . . . ?
C17 O2 C18 C19 -160.6(9) . . . . ?
C5 C6 C7 N1 -91.4(12) . . . . ?
C5 C6 C1 C2 1.8(18) . . . . ?
C24 C23 C28 O4 177.8(10) . . . . ?
C24 C23 C28 C27 -0.1(14) . . . . ?
C24 C23 C22 N3 -173.1(11) . . . . ?
C26 C27 C28 O4 -177.4(10) . . . . ?
C26 C27 C28 C23 0.5(14) . . . . ?
C26 C27 C29 N1 134.6(10) . . . . ?
C20 O3 C19 C18 175.0(10) . . . . ?
C29 N1 C8 C9 -70.0(10) . . . . ?
C29 N1 C7 C6 -64.2(11) . . . . ?
C29 C27 C28 O4 4.9(14) . . . . ?
C29 C27 C28 C23 -177.1(9) . . . . ?
C29 C27 C26 C25 176.9(9) . . . . ?
C22 N3 C21 C20 -121.9(12) . . . . ?
C22 C23 C28 O4 2.4(16) . . . . ?
C22 C23 C28 C27 -175.5(9) . . . . ?
C22 C23 C24 C25 175.2(10) . . . . ?
C18 O2 C17 C16 172.6(9) . . . . ?
C1 C6 C7 N1 91.7(12) . . . . ?
C1 C6 C5 C4 -3.1(17) . . . . ?
C1 C2 C3 F1 180.0(13) . . . . ?
C1 C2 C3 C4 -3(2) . . . . ?
C2 C3 C4 C5 1(2) . . . . ?
C16 N2 C15 C13 -176.9(10) . . . . ?
